data_2003977
loop_
_publ_author_name
'Tani, K.'
'Onouchi, J.'
'Yamagata, T.'
'Kataoka, Y.'

_publ_section_title
;(1<i>S</i>,2<i>S</i>)-(+)-1,2-Bis[(dicyclohexyl)phosphinomethyl]cyclopentane.2CS~2~
 and (+-)-1,2-Bis(dicyclohexylphosphinomethyl)cyclopentane
;
_journal_issue 10
_journal_name_full 'Acta Crystallographica Section C'
_journal_page_first 2073
_journal_page_last 2076
_journal_paper_doi 10.1107/S0108270195004033
_journal_volume 51
_journal_year 1995
_chemical_compound_source 'crystallization from hexanes'
_chemical_formula_sum 'C31 H56 P2'
_chemical_formula_weight 490.73
_space_group_IT_number 15
_symmetry_cell_setting monoclinic
_symmetry_space_group_name_Hall '-C 2yc'
_symmetry_space_group_name_H-M 'C 1 2/c 1'
_atom_type_scat_source 'IntTabIV Table 2.2B'
_cell_angle_alpha 90
_cell_angle_beta 101.157(9)
_cell_angle_gamma 90
_cell_formula_units_Z 4
_cell_length_a 29.558(2)
_cell_length_b 9.5439(5)
_cell_length_c 11.039(1)
_cell_measurement_reflns_used 49
_cell_measurement_temperature 294(1)
_cell_measurement_theta_max 28.86
_cell_measurement_theta_min 25.46
_cell_volume 3055.2(4)
_diffrn_measurement_device 'Rigaku AFC-5R'
_diffrn_measurement_method \w<60\%(2\q)<\w-2\q
_diffrn_radiation_type CuK\a
_diffrn_radiation_wavelength 1.54178
_diffrn_reflns_av_R_equivalents 0.040
_diffrn_reflns_limit_h_max 33
_diffrn_reflns_limit_h_min -33
_diffrn_reflns_limit_k_max 10
_diffrn_reflns_limit_k_min -10
_diffrn_reflns_limit_l_max 12
_diffrn_reflns_limit_l_min 0
_diffrn_reflns_number 4662
_diffrn_reflns_theta_max 60.0
_diffrn_standards_decay_% 'no decay'
_diffrn_standards_interval_count 200
_diffrn_standards_number 3
_exptl_absorpt_coefficient_mu 1.387
_exptl_absorpt_correction_T_max 0.997
_exptl_absorpt_correction_T_min 0.700
_exptl_absorpt_correction_type 'empirical, \y scans (North, philips & Mathews, 1968)'
_exptl_crystal_colour colourless
_exptl_crystal_density_diffrn 1.067
_exptl_crystal_description prism
_exptl_crystal_size_max 0.53
_exptl_crystal_size_mid 0.40
_exptl_crystal_size_min 0.23
_refine_diff_density_max 0.46
_refine_diff_density_min -0.27
_refine_ls_extinction_method none
_refine_ls_goodness_of_fit_obs 2.578
_refine_ls_hydrogen_treatment refall
_refine_ls_number_parameters 262
_refine_ls_number_reflns 2081
_refine_ls_R_factor_obs 0.054
_refine_ls_shift/esd_max 0.0002
_refine_ls_structure_factor_coef F
_refine_ls_weighting_details 'w = 1/\s^2^(F~o~)'
_refine_ls_weighting_scheme calc
_refine_ls_wR_factor_obs 0.050
_reflns_number_observed 2081
_reflns_number_total 2279
_reflns_observed_criterion Fo>2\s(Fo)
_cod_data_source_file as1173.cif
_cod_data_source_block 2
_cod_depositor_comments
;
The following automatic conversions were performed:

'_refine_ls_weighting_scheme' value '1/\s^2^(F~o~)' was changed to
'calc'. New tag '_refine_ls_weighting_details' was created. The value
of the new tag was set to 'w = 1/\s^2^(F~o~)'.

Automatic conversion script
Id: cif_fix_values 3143 2015-03-26 13:38:13Z robertas 
;
_cod_original_cell_volume 3055.2(5)
_cod_original_sg_symbol_H-M 'C 2/c'
_cod_database_code 2003977

loop_
_symmetry_equiv_pos_as_xyz
x,y,z
x,-y,1/2+z
-x,-y,-z
-x,y,1/2-z
1/2+x,1/2+y,z
1/2+x,1/2-y,1/2+z
1/2-x,1/2-y,-z
1/2-x,1/2+y,1/2-z

loop_
_atom_site_label
_atom_site_fract_x
_atom_site_fract_y
_atom_site_fract_z
_atom_site_U_iso_or_equiv
C(1) 0.5000 -0.1899(5) 0.2500 0.095(4)
C(2) 0.4882(1) -0.0968(3) 0.3497(3) 0.060(2)
C(3) 0.4838(1) 0.0508(3) 0.2968(2) 0.042(1)
C(4) 0.4339(1) 0.0860(3) 0.2348(3) 0.046(1)
P 0.39587(2) 0.11679(7) 0.34781(7) 0.0428(3)
C(5) 0.3922(1) 0.3117(3) 0.3470(3) 0.046(1)
C(6) 0.4394(1) 0.3787(3) 0.3894(4) 0.064(2)
C(7) 0.4362(1) 0.5384(3) 0.3957(4) 0.074(2)
C(8) 0.4038(1) 0.5846(4) 0.4788(4) 0.086(3)
C(9) 0.3566(2) 0.5216(4) 0.4356(7) 0.105(3)
C(10) 0.3594(1) 0.3613(4) 0.4292(5) 0.085(3)
C(11) 0.3383(1) 0.0664(3) 0.2571(3) 0.044(1)
C(12) 0.3247(1) 0.1266(3) 0.1265(3) 0.056(2)
C(13) 0.2764(1) 0.0795(3) 0.0643(3) 0.061(2)
C(14) 0.2723(1) -0.0782(3) 0.0612(3) 0.062(2)
C(15) 0.2850(1) -0.1397(4) 0.1903(3) 0.070(2)
C(16) 0.3334(1) -0.0931(3) 0.2539(3) 0.059(2)
H(1) 0.476(1) -0.257(4) 0.222(4) 0.11(2)
H(21) 0.512(1) -0.100(3) 0.418(3) 0.06(1)
H(22) 0.460(1) -0.127(3) 0.376(3) 0.043(9)
H(3) 0.4944(7) 0.128(2) 0.361(2) 0.007(6)
H(41) 0.4204(9) 0.001(3) 0.181(3) 0.037(8)
H(42) 0.4338(8) 0.173(3) 0.181(2) 0.020(7)
H(5) 0.3815(8) 0.340(2) 0.259(2) 0.019(7)
H(61) 0.461(1) 0.353(3) 0.335(3) 0.05(1)
H(62) 0.453(1) 0.343(3) 0.475(3) 0.06(1)
H(71) 0.425(1) 0.576(4) 0.309(4) 0.08(1)
H(72) 0.467(1) 0.572(3) 0.430(3) 0.06(1)
H(81) 0.421(1) 0.548(4) 0.563(4) 0.08(2)
H(82) 0.403(1) 0.686(3) 0.479(3) 0.044(9)
H(91) 0.337(1) 0.547(4) 0.492(4) 0.11(2)
H(92) 0.347(2) 0.553(4) 0.354(4) 0.08(2)
H(101) 0.330(1) 0.326(3) 0.401(3) 0.06(1)
H(102) 0.377(1) 0.315(3) 0.519(3) 0.06(1)
H(11) 0.3160(8) 0.107(2) 0.302(2) 0.016(6)
H(121) 0.3264(9) 0.229(3) 0.125(3) 0.033(8)
H(122) 0.348(1) 0.092(3) 0.078(3) 0.040(9)
H(131) 0.254(1) 0.119(3) 0.114(3) 0.044(9)
H(132) 0.269(1) 0.119(3) -0.012(3) 0.04(1)
H(141) 0.240(1) -0.108(3) 0.022(3) 0.040(8)
H(142) 0.2910(9) -0.120(3) 0.013(3) 0.029(8)
H(151) 0.263(1) -0.105(3) 0.240(3) 0.05(1)
H(152) 0.285(1) -0.240(3) 0.191(3) 0.05(1)
H(161) 0.3558(9) -0.133(3) 0.209(2) 0.022(7)
H(162) 0.342(1) -0.132(3) 0.341(3) 0.037(8)

loop_
_geom_angle_atom_site_label_1
_geom_angle_atom_site_label_2
_geom_angle_atom_site_label_3
_geom_angle_site_symmetry_3
_geom_angle
_geom_angle_publ_flag
C(2) C(1) C(2) 4_655 107.8(2) yes
C(2) C(3) C(4) . 112.2(3) yes
C(4) C(3) C(3) 4_655 111.6(2) yes
C(4) P C(5) . 101.40(10) yes
C(5) P C(11) . 102.00(10) yes
P C(5) C(10) . 110.6(2) yes
P C(11) C(16) . 110.1(2) yes
C(1) C(2) C(3) . 106.3(2) yes
C(2) C(3) C(3) 4_655 103.8(2) yes
C(3) C(4) P . 112.90(10) yes
C(4) P C(11) . 102.00(10) yes
P C(5) C(6) . 111.6(2) yes
P C(11) C(12) . 117.1(2) yes
C(5) C(6) C(7) . 111.8(2) no
C(7) C(8) C(9) . 110.4(4) no
C(5) C(10) C(9) . 112.6(3) no
C(11) C(12) C(13) . 111.4(2) no
C(13) C(14) C(15) . 111.1(3) no
C(11) C(16) C(15) . 112.1(2) no
C(6) C(7) C(8) . 111.7(3) no
C(8) C(9) C(10) . 110.9(5) no
C(12) C(11) C(16) . 110.2(3) no
(12) C(13) C(14) . 111.5(2) no
C(14) C(15) C(16) . 110.9(3) no
C(2) C(1) H(1) . 112(3) no
C(1) C(2) H(21) . 109(2) no
C(3) C(2) H(21) . 110(2) no
C(2) C(3) H(3) . 114.0(10) no
C(3) C(4) H(41) . 108(2) no
P C(4) H(41) . 107(2) no
P C(5) H(5) . 107.0(10) no
C(10) C(5) H(5) . 112.0(10) no
C(5) C(6) H(62) . 108(2) no
C(7) C(6) H(62) . 108(2) no
C(6) C(7) H(72) . 106(2) no
C(8) C(7) H(72) . 109(2) no
C(7) C(8) H(82) . 108(2) no
C(9) C(8) H(82) . 112(2) no
C(8) C(9) H(92) . 106(3) no
C(10) C(9) H(92) . 106(3) no
C(5) C(10) H(102) . 99(2) no
C(9) C(10) H(102) . 112(2) no
C(12) C(11) H(11) . 104.0(10) no
C(11) C(12) H(121) . 113(2) no
C(13) C(12) H(121) . 110(2) no
C(12) C(13) H(131) . 108(2) no
C(14) C(13) H(131) . 109(2) no
C(13) C(14) H(141) . 111(2) no
C(15) C(14) H(141) . 110(2) no
C(14) C(15) H(151) . 109(2) no
C(16) C(15) H(151) . 108(2) no
C(11) C(16) H(161) . 109(2) no
C(15) C(16) H(161) . 108(2) no
C(2) C(1) H(1) 4_655 115(3) no
C(1) C(2) H(22) . 112(2) no
C(3) C(2) H(22) . 112(2) no
C(4) C(3) H(3) . 107.0(10) no
C(3) C(4) H(42) . 109.0(10) no
P C(4) H(42) . 109.0(10) no
C(6) C(5) H(5) . 106.0(10) no
C(5) C(6) H(61) . 112(2) no
C(7) C(6) H(61) . 109(2) no
C(6) C(7) H(71) . 109(2) no
C(8) C(7) H(71) . 109(2) no
C(7) C(8) H(81) . 101(2) no
C(9) C(8) H(81) . 114(2) no
C(8) C(9) H(91) . 109(3) no
C(10) C(9) H(91) . 109(3) no
C(5) C(10) H(101) . 110(2) no
C(9) C(10) H(101) . 109(2) no
P C(11) H(11) . 105.0(10) no
C(16) C(11) H(11) . 109.0(10) no
C(11) C(12) H(122) . 107(2) no
C(13) C(12) H(122) . 110(2) no
C(12) C(13) H(132) . 110(2) no
C(14) C(13) H(132) . 113(2) no
C(13) C(14) H(142) . 113(2) no
C(15) C(14) H(142) . 108(2) no
C(14) C(15) H(152) . 113(2) no
C(16) C(15) H(152) . 108(2) no
C(11) C(16) H(162) . 110(2) no
C(15) C(16) H(162) . 111(2) no

loop_
_geom_bond_atom_site_label_1
_geom_bond_atom_site_label_2
_geom_bond_site_symmetry_2
_geom_bond_distance
_geom_bond_publ_flag
C(1) C(2) . 1.507(4) yes
C(3) C(3) 4_655 1.540(4) yes
P C(4) . 1.857(3) yes
P C(11) . 1.862(3) yes
C(2) C(3) . 1.521(4) yes
C(3) C(4) . 1.537(4) yes
P C(5) . 1.863(3) yes
C(5) C(10) . 1.524(5) no
C(7) C(8) . 1.513(6) no
C(9) C(10) . 1.534(7) no
C(11) C(16) . 1.529(4) no
C(13) C(14) . 1.510(5) no
C(15) C(16) . 1.532(5) no
C(5) C(6) . 1.525(4) no
C(6) C(7) . 1.530(5) no
C(8) C(9) . 1.511(7) no
C(11) C(12) . 1.532(4) no
C(12) C(13) . 1.527(5) no
C(14) C(15) . 1.519(5) no
C(1) H(1) . 0.95(4) no
C(2) H(22) . 0.97(3) no
C(4) H(41) . 1.04(3) no
C(5) H(5) . 1.00(3) no
C(6) H(62) . 1.01(3) no
C(7) H(72) . 0.97(3) no
C(8) H(82) . 0.97(3) no
C(9) H(92) . 0.94(4) no
C(10) H(102) . 1.12(3) no
C(12) H(121) . 0.98(3) no
C(13) H(131) . 1.01(3) no
C(14) H(141) . 1.01(3) no
C(15) H(151) . 0.99(3) no
C(16) H(161) . 0.98(3) no
C(2) H(21) . 0.93(3) no
C(3) H(3) . 1.03(2) no
C(4) H(42) . 1.02(3) no
C(6) H(61) . 0.99(3) no
C(7) H(71) . 1.02(4) no
C(8) H(81) . 1.03(4) no
C(9) H(91) . 0.96(4) no
C(10) H(101) . 0.93(3) no
C(11) H(11) . 0.98(2) no
C(12) H(122) . 1.01(3) no
C(13) H(132) . 0.91(3) no
C(14) H(142) . 0.93(3) no
C(15) H(152) . 0.96(3) no
C(16) H(162) . 1.01(3) no
